data_9009870
loop_
_publ_author_name
'Mereiter, K.'
'Preisinger, A.'

_publ_section_title
;
 Kristallstrukturdaten der wismutminerale atelestit, mixit und pucherit
;
_journal_name_full 'Anzeiger der Osterreichische Akademie der Wissenschaften'
_journal_page_first 79
_journal_page_last 81
_journal_volume 123
_journal_year 1986
_chemical_compound_source 'Schneeberg, Saxony, Germany'
_chemical_formula_sum 'Bi O4 V'
_chemical_name_mineral Pucherite
_space_group_IT_number 60
_symmetry_space_group_name_Hall '-P 2a 2n'
_symmetry_space_group_name_H-M 'P n c a'
_cell_angle_alpha 90
_cell_angle_beta 90
_cell_angle_gamma 90
_cell_length_a 5.319
_cell_length_b 5.050
_cell_length_c 12.011
_cell_formula_units_Z 4
_cell_volume 322.627
_database_code_amcsd 0012027
_exptl_crystal_density_diffrn 6.669
_cod_original_formula_sum 'Bi V O4'
_cod_database_code 9009870

loop_
_space_group_symop_operation_xyz
x,y,z
1/2+x,y,-z
1/2-x,-y,z
x,1/2-y,1/2+z
-x,1/2+y,1/2-z
1/2-x,1/2+y,1/2+z
1/2+x,1/2-y,1/2-z
-x,-y,-z

loop_
_atom_site_label
_atom_site_fract_x
_atom_site_fract_y
_atom_site_fract_z
_atom_site_U_iso_or_equiv
Bi 0.25000 0.00000 0.11045 0.01520
V 0.25000 0.00000 0.39396 0.01013
O1 -0.08390 -0.24340 0.03660 0.01646
O2 -0.04380 0.35850 0.19190 0.01773

loop_
_cod_related_entry_id
_cod_related_entry_database
_cod_related_entry_code
1 AMCSD 0012027
